data_7201275
loop_
_publ_author_name
'Braga, Dario'
'd'Agostino, Simone'
'Polito, Marco'
'Rubini, Katia'
'Grepioni, Fabrizia'

_publ_section_title
;
 Caesium 18-crown[6] complexes with aromatic polycarboxylate anions:
 preparation, solid-state characterization and thermal behaviour
;
_journal_issue 9
_journal_name_full CrystEngComm
_journal_page_first 1994
_journal_paper_doi 10.1039/b907224a
_journal_volume 11
_journal_year 2009
_chemical_formula_sum 'C28 H38 Cs2 O16'
_chemical_formula_weight 896.40
_chemical_name_systematic
;
?
;
_space_group_IT_number 61
_symmetry_cell_setting orthorhombic
_symmetry_space_group_name_Hall '-P 2ac 2ab'
_symmetry_space_group_name_H-M 'P b c a'
_atom_sites_solution_hydrogens geom
_atom_sites_solution_primary direct
_atom_sites_solution_secondary difmap
_audit_creation_method SHELXL-97
_cell_angle_alpha 90.00
_cell_angle_beta 90.00
_cell_angle_gamma 90.00
_cell_formula_units_Z 4
_cell_length_a 14.8028(4)
_cell_length_b 12.4245(4)
_cell_length_c 18.3359(5)
_cell_measurement_reflns_used 3946
_cell_measurement_temperature 293(2)
_cell_measurement_theta_max 27.9508
_cell_measurement_theta_min 2.4028
_cell_volume 3372.29(17)
_computing_structure_refinement 'SHELXL-97 (Sheldrick, 1997)'
_computing_structure_solution 'SHELXS-97 (Sheldrick, 1990)'
_diffrn_ambient_temperature 293(2)
_diffrn_measured_fraction_theta_full 0.995
_diffrn_measured_fraction_theta_max 0.842
_diffrn_radiation_monochromator graphite
_diffrn_radiation_source 'fine-focus sealed tube'
_diffrn_radiation_type MoK\a
_diffrn_radiation_wavelength 0.71073
_diffrn_reflns_av_R_equivalents 0.0269
_diffrn_reflns_av_sigmaI/netI 0.0493
_diffrn_reflns_limit_h_max 18
_diffrn_reflns_limit_h_min -19
_diffrn_reflns_limit_k_max 16
_diffrn_reflns_limit_k_min -9
_diffrn_reflns_limit_l_max 17
_diffrn_reflns_limit_l_min -21
_diffrn_reflns_number 10325
_diffrn_reflns_theta_full 25.00
_diffrn_reflns_theta_max 27.94
_diffrn_reflns_theta_min 2.41
_exptl_absorpt_coefficient_mu 2.233
_exptl_absorpt_correction_T_max 1.00000
_exptl_absorpt_correction_T_min 0.82029
_exptl_absorpt_correction_type multi-scan
_exptl_absorpt_process_details
;
CrysAlis RED, Oxford Diffraction Ltd.,
Version 1.171.32.24 (release 21-04-2008 CrysAlis171 .NET)
(compiled Apr 21 2008,18:23:10)
Empirical absorption correction using spherical harmonics,
implemented in SCALE3 ABSPACK scaling algorithm.
;
_exptl_crystal_colour colourless
_exptl_crystal_density_diffrn 1.766
_exptl_crystal_density_method 'not measured'
_exptl_crystal_description prism
_exptl_crystal_F_000 1776
_exptl_crystal_size_max 0.20
_exptl_crystal_size_mid 0.18
_exptl_crystal_size_min 0.12
_refine_diff_density_max 0.819
_refine_diff_density_min -0.648
_refine_diff_density_rms 0.081
_refine_ls_extinction_method none
_refine_ls_goodness_of_fit_ref 1.040
_refine_ls_hydrogen_treatment riding
_refine_ls_matrix_type full
_refine_ls_number_parameters 208
_refine_ls_number_reflns 3410
_refine_ls_number_restraints 0
_refine_ls_restrained_S_all 1.040
_refine_ls_R_factor_all 0.0879
_refine_ls_R_factor_gt 0.0450
_refine_ls_shift/su_max 0.000
_refine_ls_shift/su_mean 0.000
_refine_ls_structure_factor_coef Fsqd
_refine_ls_weighting_details 'calc w=1/[\s^2^(Fo^2^)+(0.0347P)^2^+0.0000P] where P=(Fo^2^+2Fc^2^)/3'
_refine_ls_weighting_scheme calc
_refine_ls_wR_factor_gt 0.0727
_refine_ls_wR_factor_ref 0.0805
_reflns_number_gt 2254
_reflns_number_total 3410
_reflns_threshold_expression >2sigma(I)
_cod_data_source_file b907224a.txt
_cod_data_source_block 3-rev
_cod_depositor_comments
;
The following automatic conversions were performed:
'_symmetry_cell_setting' value 'Orthorhombic' changed to 'orthorhombic'
according to '/home/saulius/struct/CIF-dictionaries/cif_core.dic'
dictionary named 'cif_core.dic' version 2.4.1 from 2010-06-29.

Automatic conversion script
Id: cif_fix_enum 1527 2010-12-29 10:47:43Z saulius 
;
_cod_original_sg_symbol_H-M Pbca
_cod_database_code 7201275

loop_
_symmetry_equiv_pos_as_xyz
'x, y, z'
'-x+1/2, -y, z+1/2'
'x+1/2, -y+1/2, -z'
'-x, y+1/2, -z+1/2'
'-x, -y, -z'
'x-1/2, y, -z-1/2'
'-x-1/2, y-1/2, z'
'x, -y-1/2, z-1/2'

loop_
_atom_site_label
_atom_site_type_symbol
_atom_site_fract_x
_atom_site_fract_y
_atom_site_fract_z
_atom_site_U_iso_or_equiv
_atom_site_adp_type
_atom_site_occupancy
_atom_site_symmetry_multiplicity
_atom_site_calc_flag
_atom_site_refinement_flags
_atom_site_disorder_assembly
_atom_site_disorder_group
Cs1 Cs 0.135944(18) 0.00953(2) 0.024658(16) 0.04578(12) Uani 1 1 d . . .
C1 C -0.0049(3) 0.1836(4) 0.1522(2) 0.0466(12) Uani 1 1 d . . .
H1A H -0.0275 0.2482 0.1755 0.056 Uiso 1 1 d R . .
H1B H 0.0591 0.1775 0.1629 0.056 Uiso 1 1 d R . .
O1 O -0.01796(19) 0.1905(2) 0.07583(17) 0.0443(8) Uani 1 1 d . . .
C2 C 0.0259(3) 0.2820(3) 0.0450(3) 0.0525(14) Uani 1 1 d . . .
H2A H 0.0907 0.2760 0.0520 0.063 Uiso 1 1 d R . .
H2B H 0.0054 0.3470 0.0693 0.063 Uiso 1 1 d R . .
C3 C 0.0056(3) 0.2887(4) -0.0344(3) 0.0556(14) Uani 1 1 d . . .
H3A H -0.0593 0.2933 -0.0416 0.067 Uiso 1 1 d R . .
H3B H 0.0330 0.3528 -0.0550 0.067 Uiso 1 1 d R . .
O2 O 0.03980(19) 0.1960(2) -0.06977(17) 0.0469(8) Uani 1 1 d . . .
C4 C 0.0197(3) 0.1965(4) -0.1459(3) 0.0529(13) Uani 1 1 d . . .
H4A H 0.0459 0.2600 -0.1683 0.063 Uiso 1 1 d R . .
H4B H -0.0452 0.1993 -0.1528 0.063 Uiso 1 1 d R . .
C5 C 0.0562(3) 0.0991(4) -0.1809(2) 0.0510(13) Uani 1 1 d . . .
H5A H 0.0464 0.1029 -0.2331 0.061 Uiso 1 1 d R . .
H5B H 0.1207 0.0946 -0.1722 0.061 Uiso 1 1 d R . .
O3 O 0.01319(18) 0.0068(2) -0.15248(15) 0.0446(8) Uani 1 1 d . . .
C6 C 0.0529(3) -0.0889(4) -0.1808(2) 0.0481(12) Uani 1 1 d . . .
H6A H 0.1161 -0.0923 -0.1669 0.058 Uiso 1 1 d R . .
H6B H 0.0495 -0.0883 -0.2336 0.058 Uiso 1 1 d R . .
C7 C 0.2379(2) -0.2450(3) 0.3007(2) 0.0259(9) Uani 1 1 d . . .
H7 H 0.2605 -0.3147 0.2979 0.031 Uiso 1 1 d R . .
C8 C 0.2203(2) -0.2009(3) 0.3683(2) 0.0258(9) Uani 1 1 d . . .
C9 C 0.1843(3) -0.0983(3) 0.3723(2) 0.0336(10) Uani 1 1 d . . .
H9 H 0.1718 -0.0676 0.4174 0.040 Uiso 1 1 d R . .
C10 C 0.1668(3) -0.0411(3) 0.3091(2) 0.0359(10) Uani 1 1 d . . .
H10 H 0.1411 0.0271 0.3117 0.043 Uiso 1 1 d R . .
C11 C 0.1877(3) -0.0853(3) 0.2427(2) 0.0333(10) Uani 1 1 d . . .
H11 H 0.1784 -0.0453 0.2005 0.040 Uiso 1 1 d R . .
C12 C 0.2227(2) -0.1889(3) 0.2375(2) 0.0246(9) Uani 1 1 d . . .
C13 C 0.2390(3) -0.2652(3) 0.4362(2) 0.0294(10) Uani 1 1 d . . .
O4 O 0.2566(2) -0.3601(2) 0.43342(14) 0.0439(8) Uani 1 1 d . . .
O5 O 0.23409(19) -0.2098(2) 0.49639(14) 0.0381(8) Uani 1 1 d . . .
C14 C 0.2424(3) -0.2398(3) 0.1648(2) 0.0311(10) Uani 1 1 d . . .
O6 O 0.2668(2) -0.3344(2) 0.16231(14) 0.0454(8) Uani 1 1 d . . .
O7 O 0.23210(19) -0.1805(2) 0.10874(14) 0.0411(8) Uani 1 1 d . . .
O8 O 0.3647(4) 0.0069(4) 0.1127(6) 0.199(4) Uani 1 1 d . . .

loop_
_atom_site_aniso_label
_atom_site_aniso_U_11
_atom_site_aniso_U_22
_atom_site_aniso_U_33
_atom_site_aniso_U_23
_atom_site_aniso_U_13
_atom_site_aniso_U_12
Cs1 0.05016(17) 0.03955(18) 0.04762(18) 0.00646(15) 0.00674(15) 0.00844(15)
C1 0.046(3) 0.051(3) 0.043(3) -0.013(2) -0.010(3) 0.007(2)
O1 0.0481(18) 0.0383(18) 0.047(2) -0.0037(15) -0.0009(18) -0.0084(16)
C2 0.048(3) 0.033(3) 0.076(4) -0.009(2) 0.004(3) 0.001(2)
C3 0.053(3) 0.042(3) 0.071(4) 0.017(3) 0.007(3) 0.002(2)
O2 0.0523(19) 0.0400(19) 0.048(2) 0.0032(16) -0.0027(17) 0.0110(17)
C4 0.047(3) 0.052(3) 0.059(4) 0.020(3) -0.008(3) -0.010(3)
C5 0.049(3) 0.060(3) 0.044(3) 0.013(3) 0.000(3) -0.008(3)
O3 0.0413(16) 0.0446(19) 0.0481(17) 0.0060(15) 0.0076(15) 0.0007(16)
C6 0.050(3) 0.055(3) 0.039(3) -0.006(2) -0.001(2) 0.006(3)
C7 0.029(2) 0.023(2) 0.0255(19) 0.003(2) 0.000(2) -0.0004(19)
C8 0.033(2) 0.025(2) 0.020(2) -0.0011(17) 0.0016(19) -0.0060(19)
C9 0.041(2) 0.037(3) 0.022(2) -0.0056(19) 0.002(2) -0.006(2)
C10 0.051(3) 0.026(2) 0.030(2) -0.0022(18) -0.002(2) 0.004(2)
C11 0.047(2) 0.035(2) 0.018(2) 0.0035(18) -0.006(2) 0.000(2)
C12 0.028(2) 0.028(2) 0.017(2) 0.0001(17) -0.0008(19) -0.0040(19)
C13 0.031(2) 0.034(3) 0.023(2) 0.001(2) 0.004(2) -0.006(2)
O4 0.073(2) 0.0349(19) 0.0237(17) 0.0035(14) 0.0020(16) 0.0058(17)
O5 0.061(2) 0.0382(17) 0.0155(14) -0.0040(12) 0.0022(14) 0.0001(15)
C14 0.034(2) 0.032(3) 0.028(2) -0.006(2) -0.004(2) 0.000(2)
O6 0.074(2) 0.0378(18) 0.0241(18) -0.0041(14) -0.0002(16) 0.0109(17)
O7 0.067(2) 0.0421(17) 0.0145(15) 0.0039(14) 0.0015(15) 0.0133(16)
O8 0.147(5) 0.114(5) 0.337(12) -0.014(4) 0.078(5) -0.011(4)

loop_
_atom_type_symbol
_atom_type_description
_atom_type_scat_dispersion_real
_atom_type_scat_dispersion_imag
_atom_type_scat_source
C C 0.0033 0.0016 'International Tables Vol C Tables 4.2.6.8 and 6.1.1.4'
H H 0.0000 0.0000 'International Tables Vol C Tables 4.2.6.8 and 6.1.1.4'
Cs Cs -0.3680 2.1192 'International Tables Vol C Tables 4.2.6.8 and 6.1.1.4'
O O 0.0106 0.0060 'International Tables Vol C Tables 4.2.6.8 and 6.1.1.4'

loop_
_geom_angle_atom_site_label_1
_geom_angle_atom_site_label_2
_geom_angle_atom_site_label_3
_geom_angle
_geom_angle_site_symmetry_1
_geom_angle_site_symmetry_3
_geom_angle_publ_flag
O4 Cs1 O7 63.38(7) 8 . ?
O4 Cs1 O5 91.85(7) 8 2_554 ?
O7 Cs1 O5 113.01(7) . 2_554 ?
O4 Cs1 O3 139.08(7) 8 5 ?
O7 Cs1 O3 84.65(7) . 5 ?
O5 Cs1 O3 125.46(7) 2_554 5 ?
O4 Cs1 O2 113.49(8) 8 . ?
O7 Cs1 O2 176.70(7) . . ?
O5 Cs1 O2 67.55(7) 2_554 . ?
O3 Cs1 O2 97.66(7) 5 . ?
O4 Cs1 O1 163.29(8) 8 . ?
O7 Cs1 O1 132.41(7) . . ?
O5 Cs1 O1 86.08(7) 2_554 . ?
O3 Cs1 O1 51.00(7) 5 . ?
O2 Cs1 O1 50.58(7) . . ?
O4 Cs1 O6 119.28(7) 8 7_665 ?
O7 Cs1 O6 82.91(7) . 7_665 ?
O5 Cs1 O6 55.62(7) 2_554 7_665 ?
O3 Cs1 O6 78.00(7) 5 7_665 ?
O2 Cs1 O6 99.85(7) . 7_665 ?
O1 Cs1 O6 72.79(7) . 7_665 ?
O4 Cs1 O1 65.20(7) 8 5 ?
O7 Cs1 O1 87.22(7) . 5 ?
O5 Cs1 O1 139.33(7) 2_554 5 ?
O3 Cs1 O1 89.79(7) 5 5 ?
O2 Cs1 O1 90.42(7) . 5 ?
O1 Cs1 O1 106.37(6) . 5 ?
O6 Cs1 O1 164.93(7) 7_665 5 ?
O4 Cs1 O3 78.65(7) 8 . ?
O7 Cs1 O3 129.72(7) . . ?
O5 Cs1 O3 99.20(6) 2_554 . ?
O3 Cs1 O3 107.42(6) 5 . ?
O2 Cs1 O3 47.34(7) . . ?
O1 Cs1 O3 85.31(7) . . ?
O6 Cs1 O3 146.81(6) 7_665 . ?
O1 Cs1 O3 45.66(6) 5 . ?
O4 Cs1 O2 96.45(7) 8 5 ?
O7 Cs1 O2 72.23(7) . 5 ?
O5 Cs1 O2 171.60(7) 2_554 5 ?
O3 Cs1 O2 47.17(7) 5 5 ?
O2 Cs1 O2 107.62(6) . 5 ?
O1 Cs1 O2 85.59(7) . 5 ?
O6 Cs1 O2 120.42(7) 7_665 5 ?
O1 Cs1 O2 45.15(6) 5 5 ?
O3 Cs1 O2 81.20(6) . 5 ?
O4 Cs1 O8 72.79(13) 8 . ?
O7 Cs1 O8 51.45(10) . . ?
O5 Cs1 O8 62.09(10) 2_554 . ?
O3 Cs1 O8 107.74(15) 5 . ?
O2 Cs1 O8 129.48(10) . . ?
O1 Cs1 O8 120.09(12) . . ?
O6 Cs1 O8 47.30(12) 7_665 . ?
O1 Cs1 O8 131.36(10) 5 . ?
O3 Cs1 O8 144.69(15) . . ?
O2 Cs1 O8 121.81(11) 5 . ?
O4 Cs1 C13 16.75(8) 8 8 ?
O7 Cs1 C13 54.91(8) . 8 ?
O5 Cs1 C13 108.35(8) 2_554 8 ?
O3 Cs1 C13 122.66(8) 5 8 ?
O2 Cs1 C13 121.80(8) . 8 ?
O1 Cs1 C13 160.30(8) . 8 ?
O6 Cs1 C13 126.30(8) 7_665 8 ?
O1 Cs1 C13 53.95(8) 5 8 ?
O3 Cs1 C13 79.29(7) . 8 ?
O2 Cs1 C13 80.00(8) 5 8 ?
O8 Cs1 C13 79.21(12) . 8 ?
O4 Cs1 H2A 141.3 8 . ?
O7 Cs1 H2A 137.9 . . ?
O5 Cs1 H2A 52.1 2_554 . ?
O3 Cs1 H2A 79.6 5 . ?
O2 Cs1 H2A 45.2 . . ?
O1 Cs1 H2A 34.0 . . ?
O6 Cs1 H2A 55.7 7_665 . ?
O1 Cs1 H2A 131.1 5 . ?
O3 Cs1 H2A 92.4 . . ?
O2 Cs1 H2A 119.6 5 . ?
O8 Cs1 H2A 97.0 . . ?
C13 Cs1 H2A 157.6 8 . ?
O4 Cs1 H11 106.9 8 . ?
O7 Cs1 H11 45.1 . . ?
O5 Cs1 H11 101.6 2_554 . ?
O3 Cs1 H11 54.4 5 . ?
O2 Cs1 H11 138.2 . . ?
O1 Cs1 H11 89.7 . . ?
O6 Cs1 H11 48.8 7_665 . ?
O1 Cs1 H11 116.6 5 . ?
O3 Cs1 H11 158.2 . . ?
O2 Cs1 H11 77.2 5 . ?
O8 Cs1 H11 54.2 . . ?
C13 Cs1 H11 100.0 8 . ?
H2A Cs1 H11 95.3 . . ?
O1 C1 C6 109.6(4) . 5 ?
O1 C1 Cs1 60.1(2) . . ?
C6 C1 Cs1 91.7(3) 5 . ?
O1 C1 H1A 109.8 . . ?
C6 C1 H1A 109.8 5 . ?
Cs1 C1 H1A 158.5 . . ?
O1 C1 H1B 109.7 . . ?
C6 C1 H1B 109.7 5 . ?
Cs1 C1 H1B 63.0 . . ?
H1A C1 H1B 108.2 . . ?
C1 O1 C2 112.2(3) . . ?
C1 O1 Cs1 98.3(2) . . ?
C2 O1 Cs1 96.6(2) . . ?
C1 O1 Cs1 122.5(2) . 5 ?
C2 O1 Cs1 125.2(3) . 5 ?
Cs1 O1 Cs1 73.63(6) . 5 ?
O1 C2 C3 109.9(4) . . ?
O1 C2 Cs1 61.4(2) . . ?
C3 C2 Cs1 92.3(2) . . ?
O1 C2 H2A 109.7 . . ?
C3 C2 H2A 109.4 . . ?
Cs1 C2 H2A 61.2 . . ?
O1 C2 H2B 109.8 . . ?
C3 C2 H2B 109.8 . . ?
Cs1 C2 H2B 157.8 . . ?
H2A C2 H2B 108.2 . . ?
O2 C3 C2 109.3(4) . . ?
O2 C3 H3A 109.8 . . ?
C2 C3 H3A 109.6 . . ?
O2 C3 H3B 109.9 . . ?
C2 C3 H3B 110.0 . . ?
H3A C3 H3B 108.2 . . ?
C4 O2 C3 111.7(3) . . ?
C4 O2 Cs1 128.3(2) . . ?
C3 O2 Cs1 119.8(3) . . ?
C4 O2 Cs1 94.3(2) . 5 ?
C3 O2 Cs1 101.9(2) . 5 ?
Cs1 O2 Cs1 72.38(6) . 5 ?
O2 C4 C5 110.3(4) . . ?
O2 C4 H4A 109.5 . . ?
C5 C4 H4A 109.7 . . ?
O2 C4 H4B 109.5 . . ?
C5 C4 H4B 109.6 . . ?
H4A C4 H4B 108.2 . . ?
O3 C5 C4 110.0(4) . . ?
O3 C5 H5A 109.7 . . ?
C4 C5 H5A 109.6 . . ?
O3 C5 H5B 109.7 . . ?
C4 C5 H5B 109.7 . . ?
H5A C5 H5B 108.2 . . ?
C5 O3 C6 111.0(3) . . ?
C5 O3 Cs1 128.9(2) . 5 ?
C6 O3 Cs1 119.7(2) . 5 ?
C5 O3 Cs1 95.4(2) . . ?
C6 O3 Cs1 97.1(2) . . ?
Cs1 O3 Cs1 72.58(6) 5 . ?
O3 C6 C1 109.8(4) . 5 ?
O3 C6 H6A 109.8 . . ?
C1 C6 H6A 109.7 5 . ?
O3 C6 H6B 109.6 . . ?
C1 C6 H6B 109.7 5 . ?
H6A C6 H6B 108.2 . . ?
C12 C7 C8 121.8(4) . . ?
C12 C7 H7 119.1 . . ?
C8 C7 H7 119.1 . . ?
C7 C8 C9 119.0(4) . . ?
C7 C8 C13 119.9(3) . . ?
C9 C8 C13 121.1(4) . . ?
C10 C9 C8 120.1(4) . . ?
C10 C9 H9 119.8 . . ?
C8 C9 H9 120.1 . . ?
C11 C10 C9 119.7(4) . . ?
C11 C10 H10 120.2 . . ?
C9 C10 H10 120.1 . . ?
C10 C11 C12 121.0(4) . . ?
C10 C11 H11 119.5 . . ?
C12 C11 H11 119.6 . . ?
C7 C12 C11 118.3(4) . . ?
C7 C12 C14 120.3(3) . . ?
C11 C12 C14 121.4(3) . . ?
O4 C13 O5 124.2(4) . . ?
O4 C13 C8 121.6(4) . . ?
O5 C13 C8 114.2(4) . . ?
O4 C13 Cs1 47.1(2) . 8_556 ?
O5 C13 Cs1 92.2(2) . 8_556 ?
C8 C13 Cs1 135.3(2) . 8_556 ?
C13 O4 Cs1 116.2(3) . 8_556 ?
C13 O5 Cs1 121.1(2) . 2 ?
O6 C14 O7 123.9(4) . . ?
O6 C14 C12 119.4(4) . . ?
O7 C14 C12 116.7(3) . . ?
C14 O6 Cs1 132.7(3) . 7_655 ?
C14 O7 Cs1 151.7(3) . . ?

loop_
_geom_bond_atom_site_label_1
_geom_bond_atom_site_label_2
_geom_bond_distance
_geom_bond_site_symmetry_2
_geom_bond_publ_flag
Cs1 O4 3.072(3) 8 ?
Cs1 O7 3.159(3) . ?
Cs1 O5 3.188(3) 2_554 ?
Cs1 O3 3.226(3) 5 ?
Cs1 O2 3.224(3) . ?
Cs1 O1 3.336(3) . ?
Cs1 O6 3.494(3) 7_665 ?
Cs1 O1 3.553(3) 5 ?
Cs1 O3 3.722(3) . ?
Cs1 O2 3.738(3) 5 ?
Cs1 O8 3.752(8) . ?
Cs1 C13 3.765(4) 8 ?
Cs1 H2A 3.4145 . ?
Cs1 H11 3.3543 . ?
C1 O1 1.417(5) . ?
C1 C6 1.471(6) 5 ?
C1 H1A 0.9688 . ?
C1 H1B 0.9704 . ?
O1 C2 1.425(5) . ?
O1 Cs1 3.553(3) 5 ?
C2 C3 1.489(6) . ?
C2 H2A 0.9706 . ?
C2 H2B 0.9710 . ?
C3 O2 1.415(5) . ?
C3 H3A 0.9714 . ?
C3 H3B 0.9703 . ?
O2 C4 1.427(5) . ?
O2 Cs1 3.738(3) 5 ?
C4 C5 1.473(6) . ?
C4 H4A 0.9703 . ?
C4 H4B 0.9696 . ?
C5 O3 1.411(5) . ?
C5 H5A 0.9692 . ?
C5 H5B 0.9696 . ?
O3 C6 1.424(4) . ?
O3 Cs1 3.226(3) 5 ?
C6 C1 1.471(6) 5 ?
C6 H6A 0.9706 . ?
C6 H6B 0.9695 . ?
C7 C12 1.370(5) . ?
C7 C8 1.380(5) . ?
C7 H7 0.9298 . ?
C8 C9 1.384(5) . ?
C8 C13 1.503(5) . ?
C9 C10 1.383(5) . ?
C9 H9 0.9293 . ?
C10 C11 1.371(5) . ?
C10 H10 0.9301 . ?
C11 C12 1.390(5) . ?
C11 H11 0.9299 . ?
C12 C14 1.505(5) . ?
C13 O4 1.209(4) . ?
C13 O5 1.303(5) . ?
C13 Cs1 3.765(4) 8_556 ?
O4 Cs1 3.072(3) 8_556 ?
O5 Cs1 3.188(3) 2 ?
C14 O6 1.230(4) . ?
C14 O7 1.274(4) . ?
O6 Cs1 3.494(3) 7_655 ?
